data_1546704
loop_
_publ_author_name
'Perez, Matthew F.'
'Desikan, Vasumathi'
'Golen, James A.'
'Manke, David R.'

_publ_section_title
;
 5,7-Dimethyl-1<i>H</i>-indole-2,3-dione
;
_journal_coeditor_code HB4133
_journal_issue 3
_journal_name_full IUCrData
_journal_page_first x170444
_journal_paper_doi 10.1107/S2414314617004448
_journal_volume 2
_journal_year 2017
_chemical_formula_iupac 'C10 H9 N O2'
_chemical_formula_moiety 'C10 H9 N O2'
_chemical_formula_sum 'C10 H9 N O2'
_chemical_formula_weight 175.18
_chemical_name_systematic
;
5,7-Dimethyl-1<i>H</i>-indole-2,3-dione
;
_space_group_crystal_system triclinic
_space_group_IT_number 2
_space_group_name_Hall '-P 1'
_space_group_name_H-M_alt 'P -1'
_symmetry_space_group_name_Hall '-P 1'
_symmetry_space_group_name_H-M 'P -1'
_atom_sites_solution_hydrogens mixed
_audit_creation_method
;
Olex2 1.2
(compiled 2017.03.02 svn.r3394 for OlexSys, GUI svn.r5324)
;
_cell_angle_alpha 91.562(5)
_cell_angle_beta 96.341(4)
_cell_angle_gamma 103.776(4)
_cell_formula_units_Z 8
_cell_length_a 8.7148(9)
_cell_length_b 13.5652(17)
_cell_length_c 14.7832(19)
_cell_measurement_reflns_used 9884
_cell_measurement_temperature 200(2)
_cell_measurement_theta_max 25.33
_cell_measurement_theta_min 3.10
_cell_volume 1684.4(4)
_computing_cell_refinement
;
SAINT (Bruker, 2014)
;
_computing_data_collection
;
APEX2 (Bruker, 2014)
;
_computing_data_reduction
;
SAINT (Bruker, 2014)
;
_computing_molecular_graphics
;
<i>OLEX2</i> (Dolomanov <i>et al.</i>,  2009)
;
_computing_publication_material
;
<i>OLEX2</i> (Dolomanov <i>et al.</i>,  2009) and publCIF (Westrip,
2010)
;
_computing_structure_refinement
;
SHELXL2014 (Sheldrick, 2015)
;
_computing_structure_solution
;
SHELXS97 (Sheldrick, 2008)
;
_diffrn_ambient_temperature 200.0
_diffrn_measured_fraction_theta_full 0.934
_diffrn_measured_fraction_theta_max 0.996
_diffrn_measurement_device_type 'Bruker D8 Venture'
_diffrn_measurement_method '\f and \w scans'
_diffrn_radiation_type MoK\a
_diffrn_radiation_wavelength 0.71073
_diffrn_reflns_av_R_equivalents 0.0601
_diffrn_reflns_limit_h_max 10
_diffrn_reflns_limit_h_min -10
_diffrn_reflns_limit_k_max 16
_diffrn_reflns_limit_k_min -16
_diffrn_reflns_limit_l_max 17
_diffrn_reflns_limit_l_min -17
_diffrn_reflns_number 56302
_diffrn_reflns_theta_full 26.000
_diffrn_reflns_theta_max 25.395
_diffrn_reflns_theta_min 2.794
_diffrn_standards_number 0
_exptl_absorpt_coefficient_mu 0.097
_exptl_absorpt_correction_T_max 0.7452
_exptl_absorpt_correction_T_min 0.6919
_exptl_absorpt_correction_type multi-scan
_exptl_absorpt_process_details
;
(SADABS; Bruker, 2014)
;
_exptl_crystal_colour orange
_exptl_crystal_density_diffrn 1.382
_exptl_crystal_description PLATE
_exptl_crystal_F_000 736
_exptl_crystal_size_max 0.4
_exptl_crystal_size_mid 0.4
_exptl_crystal_size_min 0.04
_refine_diff_density_max 0.393
_refine_diff_density_min -0.268
_refine_ls_extinction_method none
_refine_ls_goodness_of_fit_ref 1.103
_refine_ls_hydrogen_treatment mixed
_refine_ls_matrix_type full
_refine_ls_number_parameters 489
_refine_ls_number_reflns 6187
_refine_ls_number_restraints 4
_refine_ls_restrained_S_all 1.102
_refine_ls_R_factor_all 0.0885
_refine_ls_R_factor_gt 0.0626
_refine_ls_shift/su_max 0.000
_refine_ls_shift/su_mean 0.000
_refine_ls_structure_factor_coef Fsqd
_refine_ls_weighting_details 'w=1/[\s^2^(Fo^2^)+(0.0802P)^2^+1.7614P] where P=(Fo^2^+2Fc^2^)/3'
_refine_ls_weighting_scheme calc
_refine_ls_wR_factor_gt 0.1701
_refine_ls_wR_factor_ref 0.1886
_reflns_number_gt 4523
_reflns_number_total 6187
_reflns_threshold_expression 'I > 2\s(I)'
_cod_data_source_file hb4133sup1.cif
_cod_data_source_block I
_cod_database_code 1546704
_shelx_space_group_comment
;
The symmetry employed for this shelxl refinement is uniquely defined
by the following loop, which should always be used as a source of
symmetry information in preference to the above space-group names.
They are only intended as comments.
;
_shelx_estimated_absorpt_t_min 0.962
_shelx_estimated_absorpt_t_max 0.996
_shelxl_version_number 2014/6

loop_
_space_group_symop_operation_xyz
'x, y, z'
'-x, -y, -z'

loop_
_atom_site_type_symbol
_atom_site_label
_atom_site_fract_x
_atom_site_fract_y
_atom_site_fract_z
_atom_site_U_iso_or_equiv
_atom_site_adp_type
_atom_site_calc_flag
_atom_site_occupancy
N N1 0.4016(2) 0.11027(16) 0.69510(15) 0.0238(5) Uani d 1
H H1 0.353(3) 0.110(2) 0.6412(8) 0.029 Uiso d 1
O O1 0.6533(2) 0.10964(16) 0.66010(14) 0.0363(5) Uani d 1
O O2 0.7175(2) 0.10836(17) 0.86028(14) 0.0384(5) Uani d 1
C C1 0.5564(3) 0.10994(19) 0.71358(19) 0.0251(6) Uani d 1
C C2 0.5897(3) 0.10911(19) 0.81955(19) 0.0252(6) Uani d 1
C C3 0.4366(3) 0.10900(18) 0.85238(18) 0.0232(6) Uani d 1
C C4 0.3923(3) 0.10889(19) 0.93965(18) 0.0260(6) Uani d 1
H H4 0.4675 0.1094 0.9914 0.031 Uiso calc 1
C C5 0.2352(3) 0.10795(19) 0.94964(19) 0.0270(6) Uani d 1
C C6 0.1284(3) 0.10665(19) 0.87147(19) 0.0271(6) Uani d 1
H H6 0.0214 0.1059 0.8792 0.033 Uiso calc 1
C C7 0.1693(3) 0.10639(18) 0.78225(18) 0.0237(6) Uani d 1
C C8 0.3269(3) 0.10886(18) 0.77573(17) 0.0204(5) Uani d 1
C C9 0.1800(4) 0.1088(2) 1.0429(2) 0.0368(7) Uani d 1
H H9A 0.2189 0.0584 1.0792 0.055 Uiso calc 1
H H9B 0.0635 0.0921 1.0367 0.055 Uiso calc 1
H H9C 0.2220 0.1765 1.0734 0.055 Uiso calc 1
C C10 0.0509(3) 0.1030(2) 0.7002(2) 0.0333(7) Uani d 1
H H10A 0.0857 0.1629 0.6652 0.050 Uiso calc 1
H H10B -0.0532 0.1026 0.7196 0.050 Uiso calc 1
H H10C 0.0425 0.0413 0.6620 0.050 Uiso calc 1
N N2 0.5531(3) 0.12309(17) 0.46883(15) 0.0263(5) Uani d 1
H H2 0.595(3) 0.119(2) 0.5236(8) 0.032 Uiso d 1
O O3 0.3010(2) 0.12231(16) 0.50270(13) 0.0366(5) Uani d 1
O O4 0.2490(2) 0.14359(17) 0.30327(15) 0.0412(5) Uani d 1
C C11 0.4008(3) 0.1263(2) 0.44925(19) 0.0271(6) Uani d 1
C C12 0.3738(3) 0.1373(2) 0.34425(19) 0.0274(6) Uani d 1
C C13 0.5289(3) 0.14013(19) 0.31343(18) 0.0242(6) Uani d 1
C C14 0.5803(3) 0.1514(2) 0.22828(19) 0.0274(6) Uani d 1
H H14 0.5083 0.1564 0.1764 0.033 Uiso calc 1
C C15 0.7394(3) 0.15539(19) 0.21970(19) 0.0281(6) Uani d 1
C C16 0.8409(3) 0.14914(19) 0.2986(2) 0.0274(6) Uani d 1
H H16 0.9495 0.1528 0.2926 0.033 Uiso calc 1
C C17 0.7926(3) 0.13796(19) 0.38523(19) 0.0255(6) Uani d 1
C C18 0.6332(3) 0.13328(18) 0.39022(18) 0.0238(6) Uani d 1
C C19 0.8017(4) 0.1678(2) 0.1285(2) 0.0389(7) Uani d 1
H H19A 0.7569 0.1056 0.0897 0.058 Uiso calc 1
H H19B 0.9180 0.1805 0.1372 0.058 Uiso calc 1
H H19C 0.7707 0.2253 0.0994 0.058 Uiso calc 1
C C20 0.9053(3) 0.1327(2) 0.4685(2) 0.0354(7) Uani d 1
H H20A 0.9159 0.1924 0.5097 0.053 Uiso calc 1
H H20B 1.0097 0.1314 0.4504 0.053 Uiso calc 1
H H20C 0.8638 0.0708 0.4996 0.053 Uiso calc 1
N N3 0.3688(2) 0.35893(17) 0.85114(15) 0.0238(5) Uani d 1
H H3 0.318(3) 0.344(2) 0.7975(9) 0.029 Uiso d 1
O O5 0.6154(2) 0.34703(15) 0.81535(13) 0.0318(5) Uani d 1
O O6 0.6912(2) 0.37267(16) 1.01601(14) 0.0358(5) Uani d 1
C C21 0.5233(3) 0.35717(19) 0.86965(18) 0.0243(6) Uani d 1
C C22 0.5623(3) 0.36974(19) 0.97550(18) 0.0248(6) Uani d 1
C C23 0.4129(3) 0.37657(18) 1.00930(17) 0.0225(5) Uani d 1
C C24 0.3723(3) 0.3857(2) 1.09591(18) 0.0270(6) Uani d 1
H H24 0.4497 0.3905 1.1475 0.032 Uiso calc 1
C C25 0.2169(3) 0.3880(2) 1.10712(19) 0.0286(6) Uani d 1
C C26 0.1068(3) 0.3803(2) 1.02911(19) 0.0278(6) Uani d 1
H H26 0.0009 0.3825 1.0371 0.033 Uiso calc 1
C C27 0.1434(3) 0.36965(19) 0.94057(18) 0.0245(6) Uani d 1
C C28 0.3001(3) 0.36819(18) 0.93224(17) 0.0216(5) Uani d 1
C C29 0.1678(4) 0.3968(3) 1.2013(2) 0.0401(7) Uani d 1
H H29A 0.1848 0.3388 1.2356 0.060 Uiso calc 1
H H29B 0.0549 0.3974 1.1962 0.060 Uiso calc 1
H H29C 0.2318 0.4600 1.2331 0.060 Uiso calc 1
C C30 0.0199(3) 0.3593(2) 0.8587(2) 0.0361(7) Uani d 1
H H30A 0.0486 0.4179 0.8213 0.054 Uiso calc 1
H H30B -0.0843 0.3565 0.8791 0.054 Uiso calc 1
H H30C 0.0151 0.2967 0.8226 0.054 Uiso calc 1
N N4 0.5103(2) 0.35401(17) 0.62544(15) 0.0252(5) Uani d 1
H H4A 0.554(3) 0.350(2) 0.6800(8) 0.030 Uiso d 1
O O7 0.2527(2) 0.34008(15) 0.65678(13) 0.0339(5) Uani d 1
O O8 0.2033(2) 0.37014(16) 0.45880(14) 0.0369(5) Uani d 1
C C31 0.3544(3) 0.35165(19) 0.60458(18) 0.0256(6) Uani d 1
C C32 0.3291(3) 0.36678(19) 0.50041(18) 0.0255(6) Uani d 1
C C33 0.4871(3) 0.37722(18) 0.47077(17) 0.0221(5) Uani d 1
C C34 0.5404(3) 0.39321(19) 0.38603(18) 0.0255(6) Uani d 1
H H34 0.4687 0.3990 0.3342 0.031 Uiso calc 1
C C35 0.7010(3) 0.40072(19) 0.37810(18) 0.0260(6) Uani d 1
C C36 0.8016(3) 0.39118(19) 0.45634(19) 0.0280(6) Uani d 1
H H36 0.9104 0.3955 0.4506 0.034 Uiso calc 1
C C37 0.7510(3) 0.37566(19) 0.54253(18) 0.0240(6) Uani d 1
C C38 0.5905(3) 0.36892(18) 0.54667(17) 0.0219(5) Uani d 1
C C39 0.7648(4) 0.4188(2) 0.2880(2) 0.0372(7) Uani d 1
H H39A 0.7093 0.3631 0.2438 0.056 Uiso calc 1
H H39B 0.8789 0.4217 0.2956 0.056 Uiso calc 1
H H39C 0.7476 0.4832 0.2659 0.056 Uiso calc 1
C C40 0.8614(3) 0.3659(2) 0.6257(2) 0.0349(7) Uani d 1
H H40A 0.8644 0.4202 0.6714 0.052 Uiso calc 1
H H40B 0.9686 0.3713 0.6088 0.052 Uiso calc 1
H H40C 0.8232 0.2997 0.6511 0.052 Uiso calc 1

loop_
_atom_site_aniso_label
_atom_site_aniso_U_11
_atom_site_aniso_U_22
_atom_site_aniso_U_33
_atom_site_aniso_U_12
_atom_site_aniso_U_13
_atom_site_aniso_U_23
N1 0.0199(11) 0.0291(12) 0.0230(12) 0.0071(9) 0.0016(9) 0.0024(9)
O1 0.0239(10) 0.0527(13) 0.0358(12) 0.0127(9) 0.0098(9) 0.0065(9)
O2 0.0222(11) 0.0554(13) 0.0399(12) 0.0146(9) 0.0006(9) 0.0065(10)
C1 0.0161(13) 0.0262(13) 0.0350(15) 0.0072(10) 0.0069(11) 0.0036(11)
C2 0.0190(13) 0.0238(13) 0.0333(15) 0.0062(10) 0.0025(11) 0.0033(11)
C3 0.0191(13) 0.0195(12) 0.0311(15) 0.0053(9) 0.0019(10) 0.0020(10)
C4 0.0229(14) 0.0271(14) 0.0283(15) 0.0065(10) 0.0026(11) 0.0047(11)
C5 0.0260(14) 0.0231(13) 0.0329(15) 0.0052(10) 0.0092(11) 0.0031(11)
C6 0.0197(13) 0.0251(13) 0.0384(16) 0.0058(10) 0.0101(11) 0.0043(11)
C7 0.0172(12) 0.0196(12) 0.0341(15) 0.0036(9) 0.0042(10) 0.0020(10)
C8 0.0185(12) 0.0182(12) 0.0245(13) 0.0038(9) 0.0046(10) 0.0027(10)
C9 0.0326(16) 0.0420(17) 0.0375(17) 0.0072(13) 0.0150(13) 0.0051(13)
C10 0.0191(14) 0.0399(16) 0.0407(17) 0.0080(11) 0.0005(12) 0.0041(13)
N2 0.0188(11) 0.0338(12) 0.0268(12) 0.0075(9) 0.0019(9) 0.0012(10)
O3 0.0230(10) 0.0578(14) 0.0319(11) 0.0126(9) 0.0094(9) 0.0029(10)
O4 0.0188(10) 0.0629(15) 0.0436(13) 0.0160(9) -0.0017(9) 0.0034(11)
C11 0.0201(13) 0.0289(14) 0.0321(15) 0.0060(10) 0.0033(11) -0.0015(11)
C12 0.0193(14) 0.0300(14) 0.0333(15) 0.0072(10) 0.0028(11) 0.0001(11)
C13 0.0187(13) 0.0225(13) 0.0311(15) 0.0057(10) 0.0007(11) -0.0017(11)
C14 0.0236(14) 0.0279(14) 0.0305(15) 0.0067(10) 0.0027(11) 0.0013(11)
C15 0.0274(14) 0.0204(13) 0.0372(16) 0.0051(10) 0.0088(12) 0.0002(11)
C16 0.0187(13) 0.0245(13) 0.0407(16) 0.0061(10) 0.0085(11) 0.0013(11)
C17 0.0184(13) 0.0204(13) 0.0376(16) 0.0051(10) 0.0031(11) -0.0015(11)
C18 0.0185(13) 0.0200(12) 0.0336(15) 0.0059(9) 0.0030(11) -0.0002(10)
C19 0.0359(17) 0.0427(17) 0.0395(18) 0.0075(13) 0.0145(14) 0.0045(14)
C20 0.0220(14) 0.0430(17) 0.0413(18) 0.0106(12) -0.0015(12) -0.0007(13)
N3 0.0190(11) 0.0321(12) 0.0207(11) 0.0063(9) 0.0044(9) 0.0020(9)
O5 0.0221(10) 0.0433(12) 0.0323(11) 0.0099(8) 0.0086(8) 0.0037(9)
O6 0.0199(10) 0.0514(13) 0.0364(12) 0.0112(9) -0.0012(8) 0.0056(9)
C21 0.0212(13) 0.0256(13) 0.0267(14) 0.0056(10) 0.0042(11) 0.0042(10)
C22 0.0209(14) 0.0249(13) 0.0287(14) 0.0057(10) 0.0028(11) 0.0056(11)
C23 0.0178(12) 0.0231(13) 0.0256(14) 0.0039(10) 0.0013(10) -0.0002(10)
C24 0.0235(14) 0.0312(14) 0.0258(14) 0.0057(11) 0.0031(11) -0.0007(11)
C25 0.0264(14) 0.0322(15) 0.0293(15) 0.0085(11) 0.0088(11) 0.0016(11)
C26 0.0211(13) 0.0303(14) 0.0337(15) 0.0074(10) 0.0078(11) 0.0042(11)
C27 0.0166(13) 0.0274(14) 0.0306(15) 0.0067(10) 0.0032(10) 0.0042(11)
C28 0.0196(12) 0.0213(12) 0.0246(13) 0.0051(9) 0.0046(10) 0.0024(10)
C29 0.0326(16) 0.058(2) 0.0316(17) 0.0118(14) 0.0108(13) -0.0025(14)
C30 0.0191(14) 0.0547(19) 0.0364(17) 0.0132(12) 0.0008(12) 0.0108(14)
N4 0.0198(11) 0.0353(12) 0.0233(12) 0.0101(9) 0.0056(9) 0.0059(10)
O7 0.0240(10) 0.0474(12) 0.0331(11) 0.0106(8) 0.0112(8) 0.0061(9)
O8 0.0200(10) 0.0542(13) 0.0386(12) 0.0135(9) 0.0015(9) 0.0056(10)
C31 0.0205(13) 0.0285(14) 0.0300(15) 0.0090(10) 0.0055(11) 0.0050(11)
C32 0.0191(13) 0.0273(14) 0.0306(15) 0.0063(10) 0.0035(11) 0.0035(11)
C33 0.0178(13) 0.0239(13) 0.0257(14) 0.0068(10) 0.0033(10) 0.0016(10)
C34 0.0244(14) 0.0293(14) 0.0221(13) 0.0061(10) 0.0009(10) -0.0013(10)
C35 0.0238(14) 0.0250(13) 0.0299(15) 0.0047(10) 0.0088(11) 0.0007(11)
C36 0.0195(13) 0.0260(14) 0.0387(16) 0.0050(10) 0.0062(11) -0.0021(11)
C37 0.0171(12) 0.0234(13) 0.0319(15) 0.0065(10) 0.0015(10) -0.0010(11)
C38 0.0199(13) 0.0204(12) 0.0263(14) 0.0056(9) 0.0045(10) 0.0016(10)
C39 0.0380(17) 0.0395(17) 0.0359(17) 0.0082(13) 0.0155(13) 0.0006(13)
C40 0.0199(14) 0.0480(18) 0.0370(17) 0.0113(12) -0.0006(12) -0.0044(13)

loop_
_atom_type_symbol
_atom_type_description
_atom_type_scat_dispersion_real
_atom_type_scat_dispersion_imag
_atom_type_scat_source
C C 0.0033 0.0016 'International Tables Vol C Tables 4.2.6.8 and 6.1.1.4'
H H 0.0000 0.0000 'International Tables Vol C Tables 4.2.6.8 and 6.1.1.4'
N N 0.0061 0.0033 'International Tables Vol C Tables 4.2.6.8 and 6.1.1.4'
O O 0.0106 0.0060 'International Tables Vol C Tables 4.2.6.8 and 6.1.1.4'

loop_
_geom_angle_atom_site_label_1
_geom_angle_atom_site_label_2
_geom_angle_atom_site_label_3
_geom_angle
C1 N1 H1 125(2)
C1 N1 C8 111.6(2)
C8 N1 H1 124(2)
N1 C1 C2 106.0(2)
O1 C1 N1 128.3(3)
O1 C1 C2 125.7(2)
O2 C2 C1 124.1(2)
O2 C2 C3 131.1(3)
C3 C2 C1 104.8(2)
C4 C3 C2 131.6(2)
C4 C3 C8 121.2(2)
C8 C3 C2 107.2(2)
C3 C4 H4 120.8
C3 C4 C5 118.5(2)
C5 C4 H4 120.8
C4 C5 C6 118.7(2)
C4 C5 C9 121.0(3)
C6 C5 C9 120.3(2)
C5 C6 H6 117.9
C5 C6 C7 124.2(2)
C7 C6 H6 117.9
C6 C7 C10 122.6(2)
C8 C7 C6 115.0(2)
C8 C7 C10 122.4(2)
C3 C8 N1 110.3(2)
C7 C8 N1 127.3(2)
C7 C8 C3 122.3(2)
C5 C9 H9A 109.5
C5 C9 H9B 109.5
C5 C9 H9C 109.5
H9A C9 H9B 109.5
H9A C9 H9C 109.5
H9B C9 H9C 109.5
C7 C10 H10A 109.5
C7 C10 H10B 109.5
C7 C10 H10C 109.5
H10A C10 H10B 109.5
H10A C10 H10C 109.5
H10B C10 H10C 109.5
C11 N2 H2 122(2)
C11 N2 C18 111.5(2)
C18 N2 H2 126(2)
N2 C11 C12 106.3(2)
O3 C11 N2 127.5(3)
O3 C11 C12 126.2(2)
O4 C12 C11 124.1(2)
O4 C12 C13 131.4(3)
C13 C12 C11 104.5(2)
C14 C13 C12 131.6(2)
C14 C13 C18 121.1(2)
C18 C13 C12 107.2(2)
C13 C14 H14 120.5
C13 C14 C15 119.0(3)
C15 C14 H14 120.5
C14 C15 C16 118.2(3)
C14 C15 C19 121.1(3)
C16 C15 C19 120.7(2)
C15 C16 H16 117.9
C17 C16 C15 124.1(2)
C17 C16 H16 117.9
C16 C17 C20 122.7(2)
C18 C17 C16 115.6(2)
C18 C17 C20 121.7(3)
C13 C18 N2 110.5(2)
C17 C18 N2 127.6(2)
C17 C18 C13 121.9(2)
C15 C19 H19A 109.5
C15 C19 H19B 109.5
C15 C19 H19C 109.5
H19A C19 H19B 109.5
H19A C19 H19C 109.5
H19B C19 H19C 109.5
C17 C20 H20A 109.5
C17 C20 H20B 109.5
C17 C20 H20C 109.5
H20A C20 H20B 109.5
H20A C20 H20C 109.5
H20B C20 H20C 109.5
C21 N3 H3 122.3(19)
C21 N3 C28 111.0(2)
C28 N3 H3 126(2)
N3 C21 C22 106.2(2)
O5 C21 N3 127.6(2)
O5 C21 C22 126.2(2)
O6 C22 C21 124.2(2)
O6 C22 C23 130.6(3)
C23 C22 C21 105.2(2)
C24 C23 C22 132.2(2)
C24 C23 C28 121.3(2)
C28 C23 C22 106.4(2)
C23 C24 H24 120.4
C23 C24 C25 119.2(2)
C25 C24 H24 120.4
C24 C25 C26 118.4(2)
C24 C25 C29 120.6(3)
C26 C25 C29 121.0(2)
C25 C26 H26 118.1
C27 C26 C25 123.8(2)
C27 C26 H26 118.1
C26 C27 C30 122.0(2)
C28 C27 C26 116.0(2)
C28 C27 C30 122.0(2)
C23 C28 N3 111.1(2)
C27 C28 N3 127.7(2)
C27 C28 C23 121.2(2)
C25 C29 H29A 109.5
C25 C29 H29B 109.5
C25 C29 H29C 109.5
H29A C29 H29B 109.5
H29A C29 H29C 109.5
H29B C29 H29C 109.5
C27 C30 H30A 109.5
C27 C30 H30B 109.5
C27 C30 H30C 109.5
H30A C30 H30B 109.5
H30A C30 H30C 109.5
H30B C30 H30C 109.5
C31 N4 H4A 123(2)
C31 N4 C38 110.7(2)
C38 N4 H4A 126(2)
N4 C31 C32 106.4(2)
O7 C31 N4 127.1(3)
O7 C31 C32 126.5(2)
O8 C32 C31 124.3(2)
O8 C32 C33 131.2(3)
C33 C32 C31 104.5(2)
C34 C33 C32 131.6(2)
C38 C33 C32 107.4(2)
C38 C33 C34 121.0(2)
C33 C34 H34 120.5
C33 C34 C35 119.0(2)
C35 C34 H34 120.5
C34 C35 C36 118.3(2)
C34 C35 C39 121.0(3)
C36 C35 C39 120.7(2)
C35 C36 H36 118.1
C37 C36 C35 123.8(2)
C37 C36 H36 118.1
C36 C37 C40 122.8(2)
C38 C37 C36 115.6(2)
C38 C37 C40 121.6(2)
C33 C38 N4 111.0(2)
C33 C38 C37 122.4(2)
C37 C38 N4 126.6(2)
C35 C39 H39A 109.5
C35 C39 H39B 109.5
C35 C39 H39C 109.5
H39A C39 H39B 109.5
H39A C39 H39C 109.5
H39B C39 H39C 109.5
C37 C40 H40A 109.5
C37 C40 H40B 109.5
C37 C40 H40C 109.5
H40A C40 H40B 109.5
H40A C40 H40C 109.5
H40B C40 H40C 109.5

loop_
_geom_bond_atom_site_label_1
_geom_bond_atom_site_label_2
_geom_bond_distance
N1 H1 0.860(5)
N1 C1 1.348(3)
N1 C8 1.418(3)
O1 C1 1.219(3)
O2 C2 1.209(3)
C1 C2 1.562(4)
C2 C3 1.469(3)
C3 C4 1.387(4)
C3 C8 1.399(4)
C4 H4 0.9500
C4 C5 1.390(4)
C5 C6 1.398(4)
C5 C9 1.510(4)
C6 H6 0.9500
C6 C7 1.404(4)
C7 C8 1.380(3)
C7 C10 1.496(4)
C9 H9A 0.9800
C9 H9B 0.9800
C9 H9C 0.9800
C10 H10A 0.9800
C10 H10B 0.9800
C10 H10C 0.9800
N2 H2 0.860(5)
N2 C11 1.338(3)
N2 C18 1.414(3)
O3 C11 1.231(3)
O4 C12 1.208(3)
C11 C12 1.561(4)
C12 C13 1.465(4)
C13 C14 1.382(4)
C13 C18 1.394(4)
C14 H14 0.9500
C14 C15 1.395(4)
C15 C16 1.401(4)
C15 C19 1.507(4)
C16 H16 0.9500
C16 C17 1.393(4)
C17 C18 1.386(3)
C17 C20 1.502(4)
C19 H19A 0.9800
C19 H19B 0.9800
C19 H19C 0.9800
C20 H20A 0.9800
C20 H20B 0.9800
C20 H20C 0.9800
N3 H3 0.860(5)
N3 C21 1.350(3)
N3 C28 1.413(3)
O5 C21 1.223(3)
O6 C22 1.204(3)
C21 C22 1.560(4)
C22 C23 1.467(3)
C23 C24 1.375(4)
C23 C28 1.403(3)
C24 H24 0.9500
C24 C25 1.390(4)
C25 C26 1.401(4)
C25 C29 1.511(4)
C26 H26 0.9500
C26 C27 1.393(4)
C27 C28 1.389(3)
C27 C30 1.508(4)
C29 H29A 0.9800
C29 H29B 0.9800
C29 H29C 0.9800
C30 H30A 0.9800
C30 H30B 0.9800
C30 H30C 0.9800
N4 H4A 0.862(5)
N4 C31 1.352(3)
N4 C38 1.418(3)
O7 C31 1.223(3)
O8 C32 1.207(3)
C31 C32 1.558(4)
C32 C33 1.467(3)
C33 C34 1.388(4)
C33 C38 1.384(4)
C34 H34 0.9500
C34 C35 1.398(4)
C35 C36 1.401(4)
C35 C39 1.503(4)
C36 H36 0.9500
C36 C37 1.399(4)
C37 C38 1.388(3)
C37 C40 1.505(4)
C39 H39A 0.9800
C39 H39B 0.9800
C39 H39C 0.9800
C40 H40A 0.9800
C40 H40B 0.9800
C40 H40C 0.9800

loop_
_geom_hbond_atom_site_label_D
_geom_hbond_atom_site_label_H
_geom_hbond_atom_site_label_A
_geom_hbond_distance_DH
_geom_hbond_distance_HA
_geom_hbond_distance_DA
_geom_hbond_angle_DHA
N1 H1 O3 0.860(5) 2.067(10) 2.903(3) 164(3)
N2 H2 O1 0.860(5) 2.041(8) 2.890(3) 169(3)
N3 H3 O7 0.860(5) 2.090(10) 2.922(3) 163(3)
N4 H4A O5 0.862(5) 2.018(8) 2.867(3) 168(3)

loop_
_geom_torsion_atom_site_label_1
_geom_torsion_atom_site_label_2
_geom_torsion_atom_site_label_3
_geom_torsion_atom_site_label_4
_geom_torsion
N1 C1 C2 O2 179.8(2)
N1 C1 C2 C3 0.0(3)
O1 C1 C2 O2 0.2(4)
O1 C1 C2 C3 -179.5(3)
O2 C2 C3 C4 0.6(5)
O2 C2 C3 C8 -179.3(3)
C1 N1 C8 C3 0.8(3)
C1 N1 C8 C7 -178.4(2)
C1 C2 C3 C4 -179.6(3)
C1 C2 C3 C8 0.5(3)
C2 C3 C4 C5 -179.5(2)
C2 C3 C8 N1 -0.8(3)
C2 C3 C8 C7 178.5(2)
C3 C4 C5 C6 0.3(4)
C3 C4 C5 C9 -179.4(2)
C4 C3 C8 N1 179.3(2)
C4 C3 C8 C7 -1.4(4)
C4 C5 C6 C7 -0.1(4)
C5 C6 C7 C8 -0.8(4)
C5 C6 C7 C10 178.8(2)
C6 C7 C8 N1 -179.3(2)
C6 C7 C8 C3 1.6(3)
C8 N1 C1 O1 179.0(3)
C8 N1 C1 C2 -0.5(3)
C8 C3 C4 C5 0.4(4)
C9 C5 C6 C7 179.6(2)
C10 C7 C8 N1 1.1(4)
C10 C7 C8 C3 -178.1(2)
N2 C11 C12 O4 -179.2(3)
N2 C11 C12 C13 -0.4(3)
O3 C11 C12 O4 0.2(4)
O3 C11 C12 C13 179.0(3)
O4 C12 C13 C14 0.5(5)
O4 C12 C13 C18 177.8(3)
C11 N2 C18 C13 -2.1(3)
C11 N2 C18 C17 176.9(2)
C11 C12 C13 C14 -178.2(3)
C11 C12 C13 C18 -0.8(3)
C12 C13 C14 C15 177.4(3)
C12 C13 C18 N2 1.8(3)
C12 C13 C18 C17 -177.3(2)
C13 C14 C15 C16 -0.9(4)
C13 C14 C15 C19 -179.9(2)
C14 C13 C18 N2 179.5(2)
C14 C13 C18 C17 0.4(4)
C14 C15 C16 C17 0.8(4)
C15 C16 C17 C18 -0.1(4)
C15 C16 C17 C20 -179.3(2)
C16 C17 C18 N2 -179.4(2)
C16 C17 C18 C13 -0.5(4)
C18 N2 C11 O3 -177.9(3)
C18 N2 C11 C12 1.5(3)
C18 C13 C14 C15 0.3(4)
C19 C15 C16 C17 179.8(2)
C20 C17 C18 N2 -0.2(4)
C20 C17 C18 C13 178.7(2)
N3 C21 C22 O6 -179.1(2)
N3 C21 C22 C23 0.8(3)
O5 C21 C22 O6 1.4(4)
O5 C21 C22 C23 -178.7(2)
O6 C22 C23 C24 -1.8(5)
O6 C22 C23 C28 -179.7(3)
C21 N3 C28 C23 2.1(3)
C21 N3 C28 C27 -178.0(2)
C21 C22 C23 C24 178.2(3)
C21 C22 C23 C28 0.4(3)
C22 C23 C24 C25 -178.4(3)
C22 C23 C28 N3 -1.4(3)
C22 C23 C28 C27 178.7(2)
C23 C24 C25 C26 0.2(4)
C23 C24 C25 C29 179.4(3)
C24 C23 C28 N3 -179.6(2)
C24 C23 C28 C27 0.5(4)
C24 C25 C26 C27 0.6(4)
C25 C26 C27 C28 -0.9(4)
C25 C26 C27 C30 178.6(3)
C26 C27 C28 N3 -179.6(2)
C26 C27 C28 C23 0.3(4)
C28 N3 C21 O5 177.8(3)
C28 N3 C21 C22 -1.7(3)
C28 C23 C24 C25 -0.8(4)
C29 C25 C26 C27 -178.5(3)
C30 C27 C28 N3 1.0(4)
C30 C27 C28 C23 -179.1(2)
N4 C31 C32 O8 -178.9(3)
N4 C31 C32 C33 -0.1(3)
O7 C31 C32 O8 1.0(4)
O7 C31 C32 C33 179.8(3)
O8 C32 C33 C34 -0.7(5)
O8 C32 C33 C38 178.9(3)
C31 N4 C38 C33 0.2(3)
C31 N4 C38 C37 179.7(2)
C31 C32 C33 C34 -179.3(3)
C31 C32 C33 C38 0.2(3)
C32 C33 C34 C35 179.6(2)
C32 C33 C38 N4 -0.3(3)
C32 C33 C38 C37 -179.8(2)
C33 C34 C35 C36 0.3(4)
C33 C34 C35 C39 -179.6(2)
C34 C33 C38 N4 179.3(2)
C34 C33 C38 C37 -0.2(4)
C34 C35 C36 C37 -0.8(4)
C35 C36 C37 C38 0.7(4)
C35 C36 C37 C40 -179.9(2)
C36 C37 C38 N4 -179.6(2)
C36 C37 C38 C33 -0.2(4)
C38 N4 C31 O7 -180.0(3)
C38 N4 C31 C32 0.0(3)
C38 C33 C34 C35 0.1(4)
C39 C35 C36 C37 179.1(2)
C40 C37 C38 N4 0.9(4)
C40 C37 C38 C33 -179.6(2)

_cod_database_fobs_code 1546704
